data_1558488
loop_
_publ_author_name
'Glerup, Jorgen'
'Hazell, Alan'
'Michelsen, Kirsten'
'Weihe, Hogni'

_publ_section_title
;
 Synthesis and Magnetic Susceptibility of New Bimetallic, Tetranuclear and
 Octanuclear Complex Ions Containing Molybdenum(VI)/Tungsten(VI) and
 Chromium(III)/Rhodium(III). Crystal Structures of
 {[MoO4Crcyclam]2}(ClO4)2, {[MoO4Rhcyclam]2}(ClO4)2 and
 {[WO4Crcyclam]4}(ClO4)4.3H2O
;
_journal_name_full 'Acta Chemica Scandinavica'
_journal_page_first 618
_journal_page_last 627
_journal_paper_doi 10.3891/acta.chem.scand.48-0618
_journal_volume 48
_journal_year 1994
_chemical_formula_sum 'C20 H48 Cl2 Mo2 N8 O16 Rh2'
_chemical_formula_weight 1125.20
_chemical_name_common
;
{[MoO4Rhcyclam]2}(ClO4)2
;
_space_group_IT_number 14
_space_group_name_Hall '-P 2yn'
_space_group_name_H-M_alt 'P 1 21/n 1'
_symmetry_cell_setting monoclinic
_symmetry_Int_Tables_number 14
_symmetry_space_group_name_Hall '-P 2yn'
_symmetry_space_group_name_H-M 'P 1 21/n 1'
_cell_angle_alpha 90.
_cell_angle_beta 105.203(9)
_cell_angle_gamma 90.
_cell_formula_units_Z 2
_cell_length_a 9.858(2)
_cell_length_b 15.269(2)
_cell_length_c 12.373(2)
_cell_volume 1797.2(5)
_diffrn_ambient_temperature 295
_diffrn_radiation_probe x-ray
_diffrn_radiation_type MoK\a
_diffrn_radiation_wavelength 0.71073
_exptl_absorpt_coefficient_mu 1.781
_exptl_crystal_density_diffrn 2.079
_refine_ls_goodness_of_fit_ref 1.75
_refine_ls_number_parameters 251
_refine_ls_number_reflns 4070
_refine_ls_R_factor_gt 0.036
_refine_ls_wR_factor_gt 0.058
_cod_data_source_file Acta-Chem-Scand-1994-48-618-2.cif
_cod_data_source_block 2
_cod_original_sg_symbol_H-M 'P 21/n'
_cod_original_formula_sum 'C20 H48 Cl2 Rh2 Mo2 N8 O16'
_cod_database_code 1558488

loop_
_space_group_symop_id
_space_group_symop_operation_xyz
1 x,y,z
2 1/2-x,1/2+y,1/2-z
3 -x,-y,-z
4 1/2+x,1/2-y,1/2+z

loop_
_atom_site_label
_atom_site_type_symbol
_atom_site_thermal_displace_type
_atom_site_fract_x
_atom_site_fract_y
_atom_site_fract_z
_atom_site_occupancy
_atom_site_U_iso_or_equiv
_atom_site_calc_flag
_atom_site_refinement_flags
_atom_site_disorder_assembly
_atom_site_disorder_group
Rh Rh Uiso 0.18462(3) 0.38705(2) 0.16046(2) 1.000 0.0210(2) . . . .
Mo Mo Uiso 0.14474(4) 0.61265(2) 0.07551(3) 1.000 0.0314(2) . . . .
Cl Cl Uiso -0.35870(16) 0.10111(9) 0.21516(14) 1.000 0.0603(8) . . . .
O1 O Uiso 0.0178(3) 0.3968(2) 0.0280(3) 1.000 0.045(2) . . . .
O2 O Uiso 0.1942(3) 0.5200(2) 0.1652(3) 1.000 0.045(2) . . . .
O3 O Uiso 0.2739(5) 0.6306(3) 0.0081(4) 1.000 0.070(3) . . . .
O4 O Uiso 0.1373(4) 0.7055(2) 0.1570(3) 1.000 0.045(2) . . . .
N1 N Uiso 0.0692(5) 0.3984(3) 0.2765(3) 1.000 0.048(2) . . . .
N4 N Uiso 0.3525(4) 0.3889(2) 0.2993(3) 1.000 0.042(2) . . . .
N8 N Uiso 0.3049(5) 0.3704(3) 0.0480(4) 1.000 0.052(3) . . . .
N11 N Uiso 0.1673(4) 0.2538(2) 0.1490(3) 1.000 0.044(2) . . . .
C2 C Uiso 0.1659(9) 0.3913(4) 0.3937(5) 1.000 0.068(4) . . . .
C3 C Uiso 0.3027(7) 0.4308(3) 0.3905(4) 1.000 0.063(3) . . . .
C5 C Uiso 0.4772(6) 0.4354(3) 0.2841(6) 1.000 0.076(4) . . . .
O5 O Uiso -0.4918(6) 0.0873(4) 0.1362(5) 1.000 0.094(4) . . . .
O6 O Uiso -0.3540(6) 0.0502(4) 0.3134(4) 1.000 0.094(4) . . . .
C6 C Uiso 0.5316(6) 0.4012(4) 0.1862(7) 1.000 0.075(4) . . . .
O7 O Uiso -0.3453(6) 0.1897(3) 0.2471(6) 1.000 0.112(4) . . . .
C7 C Uiso 0.4364(7) 0.4180(5) 0.0712(7) 1.000 0.078(5) . . . .
O8 O Uiso -0.2471(6) 0.0745(4) 0.1702(5) 1.000 0.103(4) . . . .
C9 C Uiso 0.3247(7) 0.2732(4) 0.0329(5) 1.000 0.066(4) . . . .
C10 C Uiso 0.1982(7) 0.2269(3) 0.0412(5) 1.000 0.061(3) . . . .
C12 C Uiso 0.0287(6) 0.2175(3) 0.1553(5) 1.000 0.065(3) . . . .
C13 C Uiso -0.0132(6) 0.2456(4) 0.2594(6) 1.000 0.072(4) . . . .
C14 C Uiso -0.0512(6) 0.3407(5) 0.2641(6) 1.000 0.075(4) . . . .

loop_
_atom_type_symbol
_atom_type_description
_atom_type_scat_dispersion_real
_atom_type_scat_dispersion_imag
_atom_type_scat_source
C C 0.0033 0.0016 ' International Tables Vol C Tables 4.2.6.8 and 6.1.1.4'
Cl Cl 0.1484 0.1585 ' International Tables Vol C Tables 4.2.6.8 and 6.1.1.4'
Mo Mo -1.6832 0.6857 ' International Tables Vol C Tables 4.2.6.8 and 6.1.1.4'
N N 0.0061 0.0033 ' International Tables Vol C Tables 4.2.6.8 and 6.1.1.4'
O O 0.0106 0.0060 ' International Tables Vol C Tables 4.2.6.8 and 6.1.1.4'
Rh Rh -1.1178 0.9187 ' International Tables Vol C Tables 4.2.6.8 and 6.1.1.4'

loop_
_geom_angle_atom_site_label_1
_geom_angle_atom_site_label_2
_geom_angle_atom_site_label_3
_geom_angle
_geom_angle_site_symmetry_1
_geom_angle_site_symmetry_2
_geom_angle_site_symmetry_3
_geom_angle_publ_flag
O1 Rh O2 88.36(13) . . . yes
O1 Rh N1 94.54(15) . . . yes
O1 Rh N4 174.72(13) . . . yes
O1 Rh N8 87.20(17) . . . yes
O1 Rh N11 88.94(14) . . . yes
O2 Rh N1 85.75(16) . . . yes
O2 Rh N4 86.61(13) . . . yes
O2 Rh N8 96.42(16) . . . yes
O2 Rh N11 177.29(14) . . . yes
N1 Rh N4 83.50(16) . . . yes
N1 Rh N8 177.27(18) . . . yes
N1 Rh N11 94.63(17) . . . yes
N4 Rh N8 94.95(17) . . . yes
N4 Rh N11 96.10(14) . . . yes
N8 Rh N11 83.29(17) . . . yes
O2 Mo O3 108.18(19) . . . yes
O2 Mo O4 109.23(16) . . . yes
O1 Mo O2 115.58(15) 3_565 . . yes
O3 Mo O4 107.4(2) . . . yes
O1 Mo O3 107.9(2) 3_565 . . yes
O1 Mo O4 108.35(16) 3_565 . . yes
O7 Cl O8 111.2(4) . . . yes
O5 Cl O8 110.9(4) . . . yes
O5 Cl O6 108.6(4) . . . yes
O5 Cl O7 109.6(4) . . . yes
O6 Cl O7 107.7(4) . . . yes
O6 Cl O8 108.8(4) . . . yes
Rh O1 Mo 167.90(19) . . 3_565 yes
Rh O2 Mo 140.4(2) . . . yes
C2 N1 C14 110.4(5) . . . yes
Rh N1 C2 109.7(4) . . . yes
Rh N1 C14 117.4(4) . . . yes
C3 N4 C5 110.0(4) . . . yes
Rh N4 C3 106.7(3) . . . yes
Rh N4 C5 114.6(3) . . . yes
Rh N8 C7 116.5(4) . . . yes
C7 N8 C9 112.3(5) . . . yes
Rh N8 C9 108.6(4) . . . yes
Rh N11 C10 107.5(3) . . . yes
C10 N11 C12 110.2(4) . . . yes
Rh N11 C12 115.2(3) . . . yes
N1 C2 C3 107.0(5) . . . yes
N4 C3 C2 109.1(4) . . . yes
N4 C5 C6 114.3(5) . . . yes
C5 C6 C7 115.2(5) . . . no
N8 C7 C6 113.9(6) . . . yes
N8 C9 C10 109.0(5) . . . yes
N11 C10 C9 107.8(4) . . . yes
N11 C12 C13 113.3(4) . . . yes
C12 C13 C14 115.6(5) . . . no
N1 C14 C13 112.6(5) . . . yes

loop_
_geom_bond_atom_site_label_1
_geom_bond_atom_site_label_2
_geom_bond_distance
_geom_bond_site_symmetry_1
_geom_bond_site_symmetry_2
_geom_bond_publ_flag
Rh O1 2.000(3) . . yes
Rh O2 2.032(3) . . yes
Rh N1 2.060(4) . . yes
Rh N4 2.049(4) . . yes
Rh N8 2.067(5) . . yes
Rh N11 2.044(3) . . yes
Mo O2 1.785(3) . . yes
Mo O3 1.717(5) . . yes
Mo O4 1.752(3) . . yes
Mo O1 1.775(3) . 3_565 yes
Cl O6 1.433(5) . . yes
Cl O7 1.406(5) . . yes
Cl O8 1.416(6) . . yes
Cl O5 1.431(6) . . yes
N1 C14 1.454(8) . . yes
N1 C2 1.516(8) . . yes
N4 C5 1.474(7) . . yes
N4 C3 1.488(7) . . yes
N8 C9 1.515(8) . . yes
N8 C7 1.448(9) . . yes
N11 C10 1.501(7) . . yes
N11 C12 1.495(7) . . yes
C2 C3 1.487(11) . . no
C5 C6 1.539(10) . . no
C6 C7 1.507(11) . . no
C9 C10 1.460(10) . . no
C12 C13 1.514(9) . . no
C13 C14 1.505(10) . . no

loop_
_geom_torsion_atom_site_label_1
_geom_torsion_atom_site_label_2
_geom_torsion_atom_site_label_3
_geom_torsion_atom_site_label_4
_geom_torsion
_geom_torsion_site_symmetry_1
_geom_torsion_site_symmetry_2
_geom_torsion_site_symmetry_3
_geom_torsion_site_symmetry_4
_geom_torsion_publ_flag
O1 Rh O2 Mo -24.8(3) . . . . no
N1 Rh O2 Mo -119.5(3) . . . . no
N4 Rh O2 Mo 156.8(3) . . . . no
N8 Rh O2 Mo 62.2(3) . . . . no
O1 Rh N1 C2 178.6(3) . . . . no
O1 Rh N1 C14 51.5(4) . . . . no
O2 Rh N1 C2 -93.4(4) . . . . no
O2 Rh N1 C14 139.5(4) . . . . no
N4 Rh N1 C2 -6.4(3) . . . . no
N4 Rh N1 C14 -133.4(4) . . . . no
N11 Rh N1 C2 89.3(4) . . . . no
N11 Rh N1 C14 -37.8(4) . . . . no
O2 Rh N4 C3 64.5(3) . . . . no
O2 Rh N4 C5 -57.6(3) . . . . no
N1 Rh N4 C3 -21.6(3) . . . . no
N1 Rh N4 C5 -143.7(3) . . . . no
N8 Rh N4 C3 160.6(3) . . . . no
N8 Rh N4 C5 38.6(3) . . . . no
N11 Rh N4 C3 -115.6(3) . . . . no
N11 Rh N4 C5 122.4(3) . . . . no
O1 Rh N8 C7 136.5(5) . . . . no
O1 Rh N8 C9 -95.6(4) . . . . no
O2 Rh N8 C7 48.5(5) . . . . no
O2 Rh N8 C9 176.4(4) . . . . no
N4 Rh N8 C7 -38.7(5) . . . . no
N4 Rh N8 C9 89.2(4) . . . . no
N11 Rh N8 C7 -134.3(5) . . . . no
N11 Rh N8 C9 -6.3(4) . . . . no
O1 Rh N11 C10 66.0(3) . . . . no
O1 Rh N11 C12 -57.3(3) . . . . no
N1 Rh N11 C10 160.5(4) . . . . no
N1 Rh N11 C12 37.1(3) . . . . no
N4 Rh N11 C10 -115.6(3) . . . . no
N4 Rh N11 C12 121.1(3) . . . . no
N8 Rh N11 C10 -21.3(4) . . . . no
N8 Rh N11 C12 -144.6(4) . . . . no
O3 Mo O2 Rh -84.3(3) . . . . no
O4 Mo O2 Rh 159.1(3) . . . . no
O1 Mo O2 Rh 36.7(3) 3_565 . . . no
Rh N1 C2 C3 33.2(5) . . . . no
C14 N1 C2 C3 164.1(5) . . . . no
Rh N1 C14 C13 54.7(6) . . . . no
C2 N1 C14 C13 -72.1(7) . . . . no
Rh N4 C3 C2 47.1(4) . . . . no
C5 N4 C3 C2 172.0(4) . . . . no
Rh N4 C5 C6 -55.9(5) . . . . no
C3 N4 C5 C6 -176.1(5) . . . . no
Rh N8 C7 C6 54.9(7) . . . . no
C9 N8 C7 C6 -71.2(7) . . . . no
Rh N8 C9 C10 34.0(5) . . . . no
C7 N8 C9 C10 164.3(5) . . . . no
Rh N11 C10 C9 46.3(5) . . . . no
C12 N11 C10 C9 172.7(4) . . . . no
Rh N11 C12 C13 -55.2(5) . . . . no
C10 N11 C12 C13 -177.2(4) . . . . no
N1 C2 C3 N4 -53.2(6) . . . . no
N4 C5 C6 C7 68.2(7) . . . . no
C5 C6 C7 N8 -66.9(7) . . . . no
N8 C9 C10 N11 -53.1(6) . . . . no
N11 C12 C13 C14 69.7(7) . . . . no
C12 C13 C14 N1 -68.7(7) . . . . no
